data_7714040
loop_
_publ_author_name
'Ishii, Reon'
'Nakagawa, Minesato'
'Wada, Yoshimasa'
'Sunada, Yusuke'

_publ_section_title
;
 Four- and Three-coordinate Planar Iron(II) Complexes Supported by Bulky
 Organosilyl Ligands
;
_journal_name_full 'Dalton Transactions'
_journal_paper_doi 10.1039/D3DT02219F
_journal_year 2023
_chemical_formula_moiety 'C35 H65 Fe Si8'
_chemical_formula_sum 'C35 H65 Fe Si8'
_chemical_formula_weight 766.43
_space_group_crystal_system monoclinic
_space_group_IT_number 14
_space_group_name_Hall '-P 2yn'
_space_group_name_H-M_alt 'P 1 21/n 1'
_atom_sites_solution_hydrogens geom
_atom_sites_solution_primary direct
_atom_sites_solution_secondary difmap
_audit_update_record
;
2023-09-07 deposited with the CCDC.	2023-09-26 downloaded from the CCDC.
;
_cell_angle_alpha 90.0000
_cell_angle_beta 102.331(7)
_cell_angle_gamma 90.0000
_cell_formula_units_Z 4
_cell_length_a 9.4785(7)
_cell_length_b 23.6413(17)
_cell_length_c 21.2483(16)
_cell_measurement_reflns_used 25009
_cell_measurement_temperature 100
_cell_measurement_theta_max 15.57
_cell_measurement_theta_min 0.76
_cell_volume 4651.6(6)
_computing_cell_refinement 'RAPID AUTO'
_computing_data_collection 'RAPID AUTO (Rigaku, ????)'
_computing_data_reduction 'RAPID AUTO'
_computing_molecular_graphics 'CrystalStructure 4.3'
_computing_publication_material 'CrystalStructure 4.3 (Rigaku, 2019)'
_computing_structure_refinement 'SHELXL Version 2017/1 (Sheldrick, 2008)'
_computing_structure_solution 'SHELXT Version 2014/5 (Sheldrick, 2014)'
_diffrn_ambient_temperature 100
_diffrn_detector_area_resol_mean 5.814
_diffrn_measured_fraction_theta_full 0.982
_diffrn_measured_fraction_theta_max 0.986
_diffrn_measurement_device_type 'Rigaku R-AXIS IV'
_diffrn_measurement_method \w
_diffrn_radiation_type synchrotron
_diffrn_radiation_wavelength 0.41220
_diffrn_reflns_av_R_equivalents 0.0400
_diffrn_reflns_av_unetI/netI 0.0232
_diffrn_reflns_Laue_measured_fraction_full 0.982
_diffrn_reflns_Laue_measured_fraction_max 0.986
_diffrn_reflns_limit_h_max 12
_diffrn_reflns_limit_h_min -12
_diffrn_reflns_limit_k_max 30
_diffrn_reflns_limit_k_min -30
_diffrn_reflns_limit_l_max 27
_diffrn_reflns_limit_l_min -27
_diffrn_reflns_number 68058
_diffrn_reflns_point_group_measured_fraction_full 0.982
_diffrn_reflns_point_group_measured_fraction_max 0.986
_diffrn_reflns_theta_full 14.319
_diffrn_reflns_theta_max 15.525
_diffrn_reflns_theta_min 0.999
_diffrn_standards_number 0
_exptl_absorpt_coefficient_mu 0.000
_exptl_absorpt_correction_T_max 1.000
_exptl_absorpt_correction_T_min 0.785
_exptl_absorpt_correction_type multi-scan
_exptl_absorpt_process_details 'ABSCOR (Rigaku, 1995)'
_exptl_crystal_colour brown
_exptl_crystal_density_diffrn 1.094
_exptl_crystal_density_method 'not measured'
_exptl_crystal_description platelet
_exptl_crystal_F_000 1652.00
_exptl_crystal_size_max 0.100
_exptl_crystal_size_mid 0.100
_exptl_crystal_size_min 0.100
_refine_diff_density_max 0.68
_refine_diff_density_min -0.28
_refine_ls_extinction_method none
_refine_ls_goodness_of_fit_ref 1.037
_refine_ls_hydrogen_treatment constr
_refine_ls_number_parameters 444
_refine_ls_number_reflns 10527
_refine_ls_number_restraints 0
_refine_ls_R_factor_all 0.0366
_refine_ls_R_factor_gt 0.0313
_refine_ls_shift/su_max 0.001
_refine_ls_structure_factor_coef Fsqd
_refine_ls_weighting_details 'w = 1/[\s^2^(Fo^2^)+(0.0500P)^2^+1.4709P] where P=(Fo^2^+2Fc^2^)/3'
_refine_ls_weighting_scheme calc
_refine_ls_wR_factor_gt 0.0833
_refine_ls_wR_factor_ref 0.0863
_reflns_Friedel_coverage 0.000
_reflns_number_gt 9339
_reflns_number_total 10527
_reflns_threshold_expression F^2^>2.0\s(F^2^)
_cod_data_source_file d3dt02219f2.cif
_cod_data_source_block (Si)2Fe(CAAC)
_cod_database_code 7714040

loop_
_space_group_symop_id
_space_group_symop_operation_xyz
1 +X,+Y,+Z
2 1/2-X,1/2+Y,1/2-Z
3 -X,-Y,-Z
4 -1/2+X,-1/2-Y,-1/2+Z

loop_
_atom_site_label
_atom_site_type_symbol
_atom_site_fract_x
_atom_site_fract_y
_atom_site_fract_z
_atom_site_U_iso_or_equiv
_atom_site_adp_type
_atom_site_occupancy
_atom_site_site_symmetry_order
_atom_site_calc_flag
_atom_site_refinement_flags_posn
_atom_site_refinement_flags_adp
_atom_site_refinement_flags_occupancy
_atom_site_disorder_assembly
_atom_site_disorder_group
Fe1 Fe 0.56152(2) 0.73348(2) 0.35505(2) 0.01774(6) Uani 1 1 d . . . . .
Si1 Si 0.64413(4) 0.72167(2) 0.25224(2) 0.01757(8) Uani 1 1 d . . . . .
Si2 Si 0.84637(4) 0.78172(2) 0.27045(2) 0.01950(9) Uani 1 1 d . . . . .
Si3 Si 0.81791(4) 0.84418(2) 0.35239(2) 0.02169(9) Uani 1 1 d . . . . .
Si4 Si 0.57206(4) 0.83957(2) 0.35279(2) 0.02023(9) Uani 1 1 d . . . . .
Si5 Si 0.45871(4) 0.86166(2) 0.24673(2) 0.01982(9) Uani 1 1 d . . . . .
Si6 Si 0.46237(4) 0.77704(2) 0.18948(2) 0.01854(9) Uani 1 1 d . . . . .
Si7 Si 0.69629(5) 0.64724(2) 0.18843(2) 0.02440(9) Uani 1 1 d . . . . .
Si8 Si 0.52483(6) 0.91335(2) 0.41910(2) 0.02927(10) Uani 1 1 d . . . . .
C1 C 0.50990(15) 0.68816(6) 0.43007(7) 0.0177(3) Uani 1 1 d . . . . .
C2 C 0.51506(13) 0.63434(5) 0.44403(5) 0.0089(2) Uani 1 1 d . . . . .
C3 C 0.46848(16) 0.61751(6) 0.50614(7) 0.0201(3) Uani 1 1 d . . . . .
C4 C 0.3939(6) 0.67243(16) 0.5209(2) 0.0341(9) Uani 0.5 1 d . . P . .
C5 C 0.4684(4) 0.67556(15) 0.53834(16) 0.0200(7) Uani 0.5 1 d . . P . .
C6 C 0.45371(19) 0.71954(6) 0.48206(7) 0.0242(3) Uani 1 1 d . . . . .
C7 C 0.56171(15) 0.59070(6) 0.40484(6) 0.0162(3) Uani 1 1 d . . . . .
C8 C 0.45841(15) 0.56383(6) 0.35741(7) 0.0178(3) Uani 1 1 d . . . . .
C9 C 0.50450(16) 0.51841(6) 0.32508(7) 0.0218(3) Uani 1 1 d . . . . .
H9 H 0.436559 0.499112 0.292892 0.026 Uiso 1 1 calc R U . . .
C10 C 0.64609(17) 0.50095(6) 0.33876(7) 0.0230(3) Uani 1 1 d . . . . .
H10 H 0.674262 0.468946 0.317352 0.028 Uiso 1 1 calc R U . . .
C11 C 0.74778(16) 0.52997(6) 0.38375(7) 0.0215(3) Uani 1 1 d . . . . .
H11 H 0.845933 0.518332 0.391831 0.026 Uiso 1 1 calc R U . . .
C12 C 0.70860(15) 0.57588(6) 0.41731(7) 0.0176(3) Uani 1 1 d . . . . .
C13 C 0.30373(15) 0.58388(6) 0.33656(7) 0.0204(3) Uani 1 1 d . . . . .
H13 H 0.285614 0.613084 0.367949 0.024 Uiso 1 1 calc R U . . .
C14 C 0.28318(18) 0.61154(7) 0.27008(8) 0.0283(3) Uani 1 1 d . . . . .
H14A H 0.293697 0.582881 0.238070 0.034 Uiso 1 1 calc R U . . .
H14B H 0.356113 0.641107 0.271140 0.034 Uiso 1 1 calc R U . . .
H14C H 0.186580 0.628331 0.258462 0.034 Uiso 1 1 calc R U . . .
C15 C 0.19408(17) 0.53632(7) 0.33458(8) 0.0268(3) Uani 1 1 d . . . . .
H15A H 0.204083 0.509078 0.301047 0.032 Uiso 1 1 calc R U . . .
H15B H 0.096255 0.552135 0.324970 0.032 Uiso 1 1 calc R U . . .
H15C H 0.211475 0.517204 0.376452 0.032 Uiso 1 1 calc R U . . .
C16 C 0.82489(15) 0.60992(6) 0.46119(7) 0.0195(3) Uani 1 1 d . . . . .
H16 H 0.776800 0.636071 0.487088 0.023 Uiso 1 1 calc R U . . .
C17 C 0.90637(16) 0.64579(7) 0.42084(8) 0.0246(3) Uani 1 1 d . . . . .
H17A H 0.975799 0.670154 0.449291 0.030 Uiso 1 1 calc R U . . .
H17B H 0.837640 0.669277 0.390891 0.030 Uiso 1 1 calc R U . . .
H17C H 0.957928 0.620963 0.396438 0.030 Uiso 1 1 calc R U . . .
C18 C 0.93129(17) 0.57310(7) 0.50791(8) 0.0260(3) Uani 1 1 d . . . . .
H18A H 0.986320 0.549598 0.483688 0.031 Uiso 1 1 calc R U . . .
H18B H 0.878094 0.548743 0.532091 0.031 Uiso 1 1 calc R U . . .
H18C H 0.997738 0.597336 0.537940 0.031 Uiso 1 1 calc R U . . .
C19 C 0.3281(7) 0.5882(2) 0.4917(3) 0.0260(11) Uani 0.5 1 d . . P . .
C20 C 0.5852(6) 0.5786(2) 0.5476(3) 0.0258(10) Uani 0.5 1 d . . P . .
C21 C 0.3544(7) 0.5679(2) 0.4932(3) 0.0313(12) Uani 0.5 1 d . . P . .
C22 C 0.5941(7) 0.6007(2) 0.5568(3) 0.0310(11) Uani 0.5 1 d . . P . .
C23 C 0.31269(18) 0.74814(9) 0.45149(10) 0.0376(4) Uani 1 1 d . . . . .
H23A H 0.243875 0.719732 0.429821 0.045 Uiso 1 1 calc R U . . .
H23B H 0.329992 0.776133 0.419965 0.045 Uiso 1 1 calc R U . . .
H23C H 0.272980 0.767070 0.484915 0.045 Uiso 1 1 calc R U . . .
C24 C 0.56227(19) 0.76361(8) 0.51348(8) 0.0338(4) Uani 1 1 d . . . . .
H24A H 0.575755 0.791573 0.481221 0.041 Uiso 1 1 calc R U . . .
H24B H 0.654723 0.745215 0.531497 0.041 Uiso 1 1 calc R U . . .
H24C H 0.526541 0.782553 0.548030 0.041 Uiso 1 1 calc R U . . .
C25 C 0.87221(17) 0.82154(8) 0.19661(8) 0.0278(3) Uani 1 1 d . . . . .
H25A H 0.781304 0.839859 0.176012 0.033 Uiso 1 1 calc R U . . .
H25B H 0.901423 0.795076 0.166252 0.033 Uiso 1 1 calc R U . . .
H25C H 0.947294 0.850331 0.209265 0.033 Uiso 1 1 calc R U . . .
C26 C 1.01877(16) 0.74044(7) 0.29803(8) 0.0272(3) Uani 1 1 d . . . . .
H26A H 1.011819 0.717669 0.335795 0.033 Uiso 1 1 calc R U . . .
H26B H 1.100221 0.766705 0.309407 0.033 Uiso 1 1 calc R U . . .
H26C H 1.033850 0.715485 0.263232 0.033 Uiso 1 1 calc R U . . .
C27 C 0.8931(2) 0.91671(8) 0.34144(10) 0.0355(4) Uani 1 1 d . . . . .
H27A H 0.991961 0.913002 0.334898 0.043 Uiso 1 1 calc R U . . .
H27B H 0.893616 0.939621 0.379920 0.043 Uiso 1 1 calc R U . . .
H27C H 0.832755 0.935114 0.303810 0.043 Uiso 1 1 calc R U . . .
C28 C 0.9265(2) 0.81612(8) 0.43132(8) 0.0341(4) Uani 1 1 d . . . . .
H28A H 0.913774 0.841066 0.466521 0.041 Uiso 1 1 calc R U . . .
H28B H 1.028927 0.814777 0.429547 0.041 Uiso 1 1 calc R U . . .
H28C H 0.893120 0.777969 0.438805 0.041 Uiso 1 1 calc R U . . .
C29 C 0.26588(17) 0.88367(7) 0.24408(9) 0.0295(3) Uani 1 1 d . . . . .
H29A H 0.215760 0.889601 0.199220 0.035 Uiso 1 1 calc R U . . .
H29B H 0.265201 0.918906 0.268312 0.035 Uiso 1 1 calc R U . . .
H29C H 0.216682 0.853937 0.263321 0.035 Uiso 1 1 calc R U . . .
C30 C 0.54588(17) 0.92039(7) 0.20827(8) 0.0263(3) Uani 1 1 d . . . . .
H30A H 0.487658 0.928323 0.165234 0.032 Uiso 1 1 calc R U . . .
H30B H 0.643143 0.908792 0.204724 0.032 Uiso 1 1 calc R U . . .
H30C H 0.552067 0.954518 0.234893 0.032 Uiso 1 1 calc R U . . .
C31 C 0.28011(16) 0.74308(7) 0.18407(8) 0.0249(3) Uani 1 1 d . . . . .
H31A H 0.204576 0.768199 0.160680 0.030 Uiso 1 1 calc R U . . .
H31B H 0.264300 0.736425 0.227569 0.030 Uiso 1 1 calc R U . . .
H31C H 0.276744 0.706960 0.161165 0.030 Uiso 1 1 calc R U . . .
C32 C 0.47909(18) 0.78858(7) 0.10331(7) 0.0275(3) Uani 1 1 d . . . . .
H32A H 0.401083 0.813441 0.081519 0.033 Uiso 1 1 calc R U . . .
H32B H 0.472345 0.752131 0.080902 0.033 Uiso 1 1 calc R U . . .
H32C H 0.572518 0.806151 0.102866 0.033 Uiso 1 1 calc R U . . .
C33 C 0.7843(3) 0.67453(9) 0.12313(9) 0.0438(5) Uani 1 1 d . . . . .
H33A H 0.801609 0.643009 0.095808 0.053 Uiso 1 1 calc R U . . .
H33B H 0.876373 0.692540 0.142601 0.053 Uiso 1 1 calc R U . . .
H33C H 0.720672 0.702289 0.096934 0.053 Uiso 1 1 calc R U . . .
C34 C 0.5335(2) 0.60616(11) 0.14874(12) 0.0543(6) Uani 1 1 d . . . . .
H34A H 0.491333 0.587663 0.181698 0.065 Uiso 1 1 calc R U . . .
H34B H 0.561237 0.577436 0.120424 0.065 Uiso 1 1 calc R U . . .
H34C H 0.462241 0.631816 0.123263 0.065 Uiso 1 1 calc R U . . .
C35 C 0.8281(2) 0.59714(8) 0.23728(9) 0.0365(4) Uani 1 1 d . . . . .
H35A H 0.854332 0.567958 0.209066 0.044 Uiso 1 1 calc R U . . .
H35B H 0.784273 0.579285 0.270079 0.044 Uiso 1 1 calc R U . . .
H35C H 0.914955 0.617872 0.258320 0.044 Uiso 1 1 calc R U . . .
C36 C 0.3438(2) 0.90777(8) 0.44062(11) 0.0416(4) Uani 1 1 d . . . . .
H36A H 0.323194 0.942838 0.461546 0.050 Uiso 1 1 calc R U . . .
H36B H 0.344090 0.875906 0.470144 0.050 Uiso 1 1 calc R U . . .
H36C H 0.269461 0.901649 0.401437 0.050 Uiso 1 1 calc R U . . .
C37 C 0.6652(3) 0.91787(9) 0.49581(10) 0.0452(5) Uani 1 1 d . . . . .
H37A H 0.665902 0.882614 0.520122 0.054 Uiso 1 1 calc R U . . .
H37B H 0.642895 0.949619 0.521693 0.054 Uiso 1 1 calc R U . . .
H37C H 0.760340 0.923751 0.485715 0.054 Uiso 1 1 calc R U . . .
C38 C 0.5309(3) 0.98250(8) 0.37645(11) 0.0459(5) Uani 1 1 d . . . . .
H38A H 0.623196 0.985870 0.362983 0.055 Uiso 1 1 calc R U . . .
H38B H 0.521252 1.013684 0.405627 0.055 Uiso 1 1 calc R U . . .
H38C H 0.451448 0.984068 0.338468 0.055 Uiso 1 1 calc R U . . .

loop_
_atom_site_aniso_label
_atom_site_aniso_U_11
_atom_site_aniso_U_22
_atom_site_aniso_U_33
_atom_site_aniso_U_23
_atom_site_aniso_U_13
_atom_site_aniso_U_12
Fe1 0.02293(11) 0.01521(10) 0.01686(10) 0.00122(7) 0.00826(8) 0.00170(7)
Si1 0.01795(18) 0.01891(18) 0.01687(18) 0.00155(14) 0.00597(14) 0.00212(14)
Si2 0.01654(18) 0.0248(2) 0.01866(19) 0.00318(15) 0.00703(14) 0.00071(14)
Si3 0.02162(19) 0.0216(2) 0.02180(19) 0.00030(15) 0.00452(15) -0.00106(15)
Si4 0.0243(2) 0.01718(19) 0.02144(19) 0.00029(14) 0.00994(15) 0.00062(15)
Si5 0.01801(18) 0.01790(19) 0.0249(2) 0.00414(15) 0.00747(15) 0.00109(14)
Si6 0.01803(18) 0.01995(19) 0.01779(18) 0.00411(14) 0.00416(14) 0.00052(14)
Si7 0.0283(2) 0.0260(2) 0.0212(2) -0.00215(16) 0.01049(16) 0.00367(17)
Si8 0.0420(3) 0.0181(2) 0.0328(2) -0.00301(17) 0.0196(2) -0.00002(18)
C1 0.0202(6) 0.0165(6) 0.0173(6) -0.0009(5) 0.0063(5) 0.0018(5)
C2 0.0115(5) 0.0080(5) 0.0086(5) 0.0006(4) 0.0057(4) 0.0010(4)
C3 0.0289(7) 0.0188(7) 0.0157(6) 0.0036(5) 0.0117(5) 0.0005(6)
C4 0.054(3) 0.0204(17) 0.039(2) 0.0067(16) 0.034(2) 0.0086(19)
C5 0.0228(16) 0.0221(16) 0.0163(15) 0.0016(11) 0.0072(13) 0.0004(14)
C6 0.0395(9) 0.0166(7) 0.0209(7) 0.0004(5) 0.0165(6) 0.0050(6)
C7 0.0210(6) 0.0117(6) 0.0180(6) 0.0006(5) 0.0087(5) 0.0018(5)
C8 0.0199(6) 0.0152(6) 0.0190(6) 0.0017(5) 0.0059(5) -0.0001(5)
C9 0.0260(7) 0.0179(7) 0.0227(7) -0.0026(5) 0.0080(6) -0.0020(5)
C10 0.0287(7) 0.0178(7) 0.0253(7) -0.0048(5) 0.0117(6) 0.0021(6)
C11 0.0217(7) 0.0196(7) 0.0256(7) 0.0000(5) 0.0102(6) 0.0036(5)
C12 0.0201(6) 0.0159(6) 0.0181(6) 0.0022(5) 0.0067(5) -0.0002(5)
C13 0.0195(7) 0.0190(7) 0.0221(7) -0.0012(5) 0.0030(5) 0.0005(5)
C14 0.0271(8) 0.0298(8) 0.0267(8) 0.0058(6) 0.0027(6) 0.0011(6)
C15 0.0223(7) 0.0258(8) 0.0318(8) 0.0006(6) 0.0045(6) -0.0024(6)
C16 0.0193(6) 0.0178(6) 0.0215(6) 0.0001(5) 0.0044(5) 0.0015(5)
C17 0.0214(7) 0.0239(7) 0.0288(8) 0.0036(6) 0.0061(6) -0.0028(6)
C18 0.0254(7) 0.0257(8) 0.0250(7) 0.0027(6) 0.0009(6) 0.0032(6)
C19 0.036(3) 0.023(3) 0.0229(18) -0.002(2) 0.0153(17) -0.010(2)
C20 0.031(2) 0.027(2) 0.020(2) 0.0100(19) 0.0068(15) 0.003(2)
C21 0.033(3) 0.031(3) 0.032(2) 0.007(3) 0.0126(18) -0.012(2)
C22 0.038(2) 0.036(3) 0.019(2) 0.007(2) 0.0077(16) -0.003(3)
C23 0.0221(8) 0.0502(11) 0.0417(10) -0.0208(8) 0.0094(7) 0.0035(7)
C24 0.0326(9) 0.0446(10) 0.0214(7) -0.0126(7) -0.0008(6) 0.0078(7)
C25 0.0249(7) 0.0353(9) 0.0257(7) 0.0084(6) 0.0108(6) -0.0001(6)
C26 0.0191(7) 0.0340(9) 0.0305(8) 0.0069(6) 0.0095(6) 0.0030(6)
C27 0.0312(9) 0.0282(9) 0.0464(10) 0.0004(7) 0.0069(7) -0.0090(7)
C28 0.0382(9) 0.0355(9) 0.0253(8) -0.0026(7) -0.0006(7) 0.0069(7)
C29 0.0222(7) 0.0275(8) 0.0406(9) 0.0054(7) 0.0112(7) 0.0045(6)
C30 0.0262(7) 0.0216(7) 0.0333(8) 0.0073(6) 0.0113(6) 0.0009(6)
C31 0.0201(7) 0.0262(8) 0.0272(8) 0.0050(6) 0.0025(6) -0.0012(6)
C32 0.0291(8) 0.0341(9) 0.0193(7) 0.0060(6) 0.0051(6) 0.0000(6)
C33 0.0630(13) 0.0462(11) 0.0311(9) 0.0037(8) 0.0304(9) 0.0100(10)
C34 0.0427(11) 0.0617(14) 0.0594(13) -0.0375(12) 0.0127(10) -0.0077(10)
C35 0.0479(10) 0.0287(9) 0.0361(9) 0.0023(7) 0.0164(8) 0.0155(8)
C36 0.0511(11) 0.0297(9) 0.0531(11) -0.0034(8) 0.0317(9) 0.0062(8)
C37 0.0630(13) 0.0333(10) 0.0398(10) -0.0168(8) 0.0121(9) -0.0093(9)
C38 0.0736(15) 0.0198(8) 0.0534(12) 0.0013(8) 0.0342(11) 0.0019(9)

loop_
_atom_type_symbol
_atom_type_description
_atom_type_scat_dispersion_real
_atom_type_scat_dispersion_imag
_atom_type_scat_source
C C 0.0000 0.0000
;
International Tables for Crystallography
(Vol. C, Tables 4.2.6.8 and 6.1.1.4)
;
H H 0.0000 0.0000
;
International Tables for Crystallography
(Vol. C, Table 6.1.1.4)
;
Fe Fe 0.0000 0.0000
;
International Tables for Crystallography
(Vol. C, Tables 4.2.6.8 and 6.1.1.4)
;
Si Si 0.0000 0.0000
;
International Tables for Crystallography
(Vol. C, Tables 4.2.6.8 and 6.1.1.4)
;

loop_
_geom_angle_atom_site_label_1
_geom_angle_atom_site_label_2
_geom_angle_atom_site_label_3
_geom_angle
_geom_angle_site_symmetry_1
_geom_angle_site_symmetry_3
_geom_angle_publ_flag
C1 Fe1 Si1 142.23(4) . . ?
C1 Fe1 Si4 123.38(4) . . ?
Si1 Fe1 Si4 94.243(14) . . ?
Si7 Si1 Si6 108.16(2) . . ?
Si7 Si1 Si2 106.51(2) . . ?
Si6 Si1 Si2 103.37(2) . . ?
Si7 Si1 Fe1 137.62(2) . . ?
Si6 Si1 Fe1 96.085(18) . . ?
Si2 Si1 Fe1 100.726(19) . . ?
C26 Si2 C25 104.98(7) . . ?
C26 Si2 Si3 108.96(6) . . ?
C25 Si2 Si3 111.04(6) . . ?
C26 Si2 Si1 111.14(6) . . ?
C25 Si2 Si1 114.20(6) . . ?
Si3 Si2 Si1 106.50(2) . . ?
C27 Si3 C28 106.22(9) . . ?
C27 Si3 Si4 116.47(6) . . ?
C28 Si3 Si4 109.58(7) . . ?
C27 Si3 Si2 111.97(7) . . ?
C28 Si3 Si2 108.11(6) . . ?
Si4 Si3 Si2 104.28(2) . . ?
Si3 Si4 Si5 103.86(2) . . ?
Si3 Si4 Si8 106.63(2) . . ?
Si5 Si4 Si8 107.79(2) . . ?
Si3 Si4 Fe1 95.196(18) . . ?
Si5 Si4 Fe1 103.267(19) . . ?
Si8 Si4 Fe1 135.90(2) . . ?
C30 Si5 C29 107.12(7) . . ?
C30 Si5 Si4 115.32(6) . . ?
C29 Si5 Si4 109.43(6) . . ?
C30 Si5 Si6 110.26(6) . . ?
C29 Si5 Si6 109.93(6) . . ?
Si4 Si5 Si6 104.75(2) . . ?
C31 Si6 C32 105.52(7) . . ?
C31 Si6 Si1 110.48(5) . . ?
C32 Si6 Si1 115.38(6) . . ?
C31 Si6 Si5 106.25(6) . . ?
C32 Si6 Si5 113.12(6) . . ?
Si1 Si6 Si5 105.79(2) . . ?
C34 Si7 C35 108.17(11) . . ?
C34 Si7 C33 107.45(11) . . ?
C35 Si7 C33 106.17(9) . . ?
C34 Si7 Si1 113.38(7) . . ?
C35 Si7 Si1 110.75(6) . . ?
C33 Si7 Si1 110.60(7) . . ?
C36 Si8 C37 108.01(10) . . ?
C36 Si8 C38 107.68(10) . . ?
C37 Si8 C38 106.32(11) . . ?
C36 Si8 Si4 113.38(7) . . ?
C37 Si8 Si4 111.95(7) . . ?
C38 Si8 Si4 109.18(7) . . ?
C2 C1 C6 108.23(12) . . ?
C2 C1 Fe1 132.69(10) . . ?
C6 C1 Fe1 119.08(10) . . ?
C1 C2 C7 124.28(12) . . ?
C1 C2 C3 116.47(11) . . ?
C7 C2 C3 119.25(11) . . ?
C19 C3 C22 125.2(3) . . ?
C19 C3 C2 110.9(3) . . ?
C22 C3 C2 111.2(3) . . ?
C19 C3 C5 115.3(3) . . ?
C22 C3 C5 89.6(3) . . ?
C2 C3 C5 100.35(16) . . ?
C19 C3 C4 90.3(3) . . ?
C22 C3 C4 114.3(3) . . ?
C2 C3 C4 100.72(16) . . ?
C5 C3 C4 27.36(18) . . ?
C19 C3 C20 109.9(3) . . ?
C22 C3 C20 20.97(19) . . ?
C2 C3 C20 109.9(2) . . ?
C5 C3 C20 110.1(3) . . ?
C4 C3 C20 133.1(3) . . ?
C19 C3 C21 19.9(2) . . ?
C22 C3 C21 110.0(3) . . ?
C2 C3 C21 110.8(3) . . ?
C5 C3 C21 132.6(3) . . ?
C4 C3 C21 109.5(3) . . ?
C20 C3 C21 92.1(3) . . ?
C5 C4 C3 75.6(5) . . ?
C5 C4 C6 76.9(5) . . ?
C3 C4 C6 105.0(2) . . ?
C4 C5 C3 77.0(5) . . ?
C4 C5 C6 76.2(4) . . ?
C3 C5 C6 105.2(2) . . ?
C23 C6 C24 109.63(14) . . ?
C23 C6 C1 108.70(13) . . ?
C24 C6 C1 110.23(13) . . ?
C23 C6 C4 99.1(2) . . ?
C24 C6 C4 123.1(2) . . ?
C1 C6 C4 105.03(17) . . ?
C23 C6 C5 123.3(2) . . ?
C24 C6 C5 100.29(18) . . ?
C1 C6 C5 104.06(16) . . ?
C4 C6 C5 26.87(18) . . ?
C8 C7 C12 122.38(12) . . ?
C8 C7 C2 118.92(12) . . ?
C12 C7 C2 118.67(12) . . ?
C9 C8 C7 117.39(13) . . ?
C9 C8 C13 118.85(13) . . ?
C7 C8 C13 123.62(12) . . ?
C10 C9 C8 121.44(14) . . ?
C10 C9 H9 119.3 . . ?
C8 C9 H9 119.3 . . ?
C9 C10 C11 120.07(13) . . ?
C9 C10 H10 120.0 . . ?
C11 C10 H10 120.0 . . ?
C10 C11 C12 121.14(13) . . ?
C10 C11 H11 119.4 . . ?
C12 C11 H11 119.4 . . ?
C11 C12 C7 117.39(13) . . ?
C11 C12 C16 119.41(13) . . ?
C7 C12 C16 123.04(12) . . ?
C8 C13 C15 112.88(12) . . ?
C8 C13 C14 109.15(12) . . ?
C15 C13 C14 109.74(13) . . ?
C8 C13 H13 108.3 . . ?
C15 C13 H13 108.3 . . ?
C14 C13 H13 108.3 . . ?
C13 C14 H14A 109.5 . . ?
C13 C14 H14B 109.5 . . ?
H14A C14 H14B 109.5 . . ?
C13 C14 H14C 109.5 . . ?
H14A C14 H14C 109.5 . . ?
H14B C14 H14C 109.5 . . ?
C13 C15 H15A 109.5 . . ?
C13 C15 H15B 109.5 . . ?
H15A C15 H15B 109.5 . . ?
C13 C15 H15C 109.5 . . ?
H15A C15 H15C 109.5 . . ?
H15B C15 H15C 109.5 . . ?
C12 C16 C18 112.96(12) . . ?
C12 C16 C17 109.77(12) . . ?
C18 C16 C17 109.78(12) . . ?
C12 C16 H16 108.1 . . ?
C18 C16 H16 108.1 . . ?
C17 C16 H16 108.1 . . ?
C16 C17 H17A 109.5 . . ?
C16 C17 H17B 109.5 . . ?
H17A C17 H17B 109.5 . . ?
C16 C17 H17C 109.5 . . ?
H17A C17 H17C 109.5 . . ?
H17B C17 H17C 109.5 . . ?
C16 C18 H18A 109.5 . . ?
C16 C18 H18B 109.5 . . ?
H18A C18 H18B 109.5 . . ?
C16 C18 H18C 109.5 . . ?
H18A C18 H18C 109.5 . . ?
H18B C18 H18C 109.5 . . ?
C21 C19 C3 91.2(14) . . ?
C22 C20 C3 71.3(11) . . ?
C19 C21 C3 68.9(13) . . ?
C20 C22 C3 87.7(11) . . ?
C6 C23 H23A 109.5 . . ?
C6 C23 H23B 109.5 . . ?
H23A C23 H23B 109.5 . . ?
C6 C23 H23C 109.5 . . ?
H23A C23 H23C 109.5 . . ?
H23B C23 H23C 109.5 . . ?
C6 C24 H24A 109.5 . . ?
C6 C24 H24B 109.5 . . ?
H24A C24 H24B 109.5 . . ?
C6 C24 H24C 109.5 . . ?
H24A C24 H24C 109.5 . . ?
H24B C24 H24C 109.5 . . ?
Si2 C25 H25A 109.5 . . ?
Si2 C25 H25B 109.5 . . ?
H25A C25 H25B 109.5 . . ?
Si2 C25 H25C 109.5 . . ?
H25A C25 H25C 109.5 . . ?
H25B C25 H25C 109.5 . . ?
Si2 C26 H26A 109.5 . . ?
Si2 C26 H26B 109.5 . . ?
H26A C26 H26B 109.5 . . ?
Si2 C26 H26C 109.5 . . ?
H26A C26 H26C 109.5 . . ?
H26B C26 H26C 109.5 . . ?
Si3 C27 H27A 109.5 . . ?
Si3 C27 H27B 109.5 . . ?
H27A C27 H27B 109.5 . . ?
Si3 C27 H27C 109.5 . . ?
H27A C27 H27C 109.5 . . ?
H27B C27 H27C 109.5 . . ?
Si3 C28 H28A 109.5 . . ?
Si3 C28 H28B 109.5 . . ?
H28A C28 H28B 109.5 . . ?
Si3 C28 H28C 109.5 . . ?
H28A C28 H28C 109.5 . . ?
H28B C28 H28C 109.5 . . ?
Si5 C29 H29A 109.5 . . ?
Si5 C29 H29B 109.5 . . ?
H29A C29 H29B 109.5 . . ?
Si5 C29 H29C 109.5 . . ?
H29A C29 H29C 109.5 . . ?
H29B C29 H29C 109.5 . . ?
Si5 C30 H30A 109.5 . . ?
Si5 C30 H30B 109.5 . . ?
H30A C30 H30B 109.5 . . ?
Si5 C30 H30C 109.5 . . ?
H30A C30 H30C 109.5 . . ?
H30B C30 H30C 109.5 . . ?
Si6 C31 H31A 109.5 . . ?
Si6 C31 H31B 109.5 . . ?
H31A C31 H31B 109.5 . . ?
Si6 C31 H31C 109.5 . . ?
H31A C31 H31C 109.5 . . ?
H31B C31 H31C 109.5 . . ?
Si6 C32 H32A 109.5 . . ?
Si6 C32 H32B 109.5 . . ?
H32A C32 H32B 109.5 . . ?
Si6 C32 H32C 109.5 . . ?
H32A C32 H32C 109.5 . . ?
H32B C32 H32C 109.5 . . ?
Si7 C33 H33A 109.5 . . ?
Si7 C33 H33B 109.5 . . ?
H33A C33 H33B 109.5 . . ?
Si7 C33 H33C 109.5 . . ?
H33A C33 H33C 109.5 . . ?
H33B C33 H33C 109.5 . . ?
Si7 C34 H34A 109.5 . . ?
Si7 C34 H34B 109.5 . . ?
H34A C34 H34B 109.5 . . ?
Si7 C34 H34C 109.5 . . ?
H34A C34 H34C 109.5 . . ?
H34B C34 H34C 109.5 . . ?
Si7 C35 H35A 109.5 . . ?
Si7 C35 H35B 109.5 . . ?
H35A C35 H35B 109.5 . . ?
Si7 C35 H35C 109.5 . . ?
H35A C35 H35C 109.5 . . ?
H35B C35 H35C 109.5 . . ?
Si8 C36 H36A 109.5 . . ?
Si8 C36 H36B 109.5 . . ?
H36A C36 H36B 109.5 . . ?
Si8 C36 H36C 109.5 . . ?
H36A C36 H36C 109.5 . . ?
H36B C36 H36C 109.5 . . ?
Si8 C37 H37A 109.5 . . ?
Si8 C37 H37B 109.5 . . ?
H37A C37 H37B 109.5 . . ?
Si8 C37 H37C 109.5 . . ?
H37A C37 H37C 109.5 . . ?
H37B C37 H37C 109.5 . . ?
Si8 C38 H38A 109.5 . . ?
Si8 C38 H38B 109.5 . . ?
H38A C38 H38B 109.5 . . ?
Si8 C38 H38C 109.5 . . ?
H38A C38 H38C 109.5 . . ?
H38B C38 H38C 109.5 . . ?

loop_
_geom_bond_atom_site_label_1
_geom_bond_atom_site_label_2
_geom_bond_distance
_geom_bond_site_symmetry_2
_geom_bond_publ_flag
Fe1 C1 2.0643(14) . ?
Fe1 Si1 2.4889(5) . ?
Fe1 Si4 2.5109(5) . ?
Si1 Si7 2.3378(6) . ?
Si1 Si6 2.3406(6) . ?
Si1 Si2 2.3501(6) . ?
Si2 C26 1.8861(16) . ?
Si2 C25 1.8901(16) . ?
Si2 Si3 2.3420(6) . ?
Si3 C27 1.8903(18) . ?
Si3 C28 1.8909(17) . ?
Si3 Si4 2.3347(6) . ?
Si4 Si5 2.3391(6) . ?
Si4 Si8 2.3448(6) . ?
Si5 C30 1.8886(16) . ?
Si5 C29 1.8896(16) . ?
Si5 Si6 2.3454(6) . ?
Si6 C31 1.8861(16) . ?
Si6 C32 1.8910(16) . ?
Si7 C34 1.866(2) . ?
Si7 C35 1.8676(18) . ?
Si7 C33 1.8789(19) . ?
Si8 C36 1.872(2) . ?
Si8 C37 1.874(2) . ?
Si8 C38 1.876(2) . ?
C1 C2 1.3051(18) . ?
C1 C6 1.5185(19) . ?
C2 C7 1.4527(17) . ?
C2 C3 1.5309(17) . ?
C3 C19 1.474(7) . ?
C3 C22 1.479(6) . ?
C3 C5 1.534(4) . ?
C3 C4 1.543(4) . ?
C3 C20 1.559(6) . ?
C3 C21 1.579(7) . ?
C4 C5 0.728(5) . ?
C4 C6 1.563(4) . ?
C5 C6 1.568(4) . ?
C6 C23 1.515(2) . ?
C6 C24 1.515(2) . ?
C7 C8 1.3987(19) . ?
C7 C12 1.4050(19) . ?
C8 C9 1.394(2) . ?
C8 C13 1.5143(19) . ?
C9 C10 1.375(2) . ?
C9 H9 0.9500 . ?
C10 C11 1.386(2) . ?
C10 H10 0.9500 . ?
C11 C12 1.392(2) . ?
C11 H11 0.9500 . ?
C12 C16 1.514(2) . ?
C13 C15 1.525(2) . ?
C13 C14 1.531(2) . ?
C13 H13 1.0000 . ?
C14 H14A 0.9800 . ?
C14 H14B 0.9800 . ?
C14 H14C 0.9800 . ?
C15 H15A 0.9800 . ?
C15 H15B 0.9800 . ?
C15 H15C 0.9800 . ?
C16 C18 1.527(2) . ?
C16 C17 1.528(2) . ?
C16 H16 1.0000 . ?
C17 H17A 0.9800 . ?
C17 H17B 0.9800 . ?
C17 H17C 0.9800 . ?
C18 H18A 0.9800 . ?
C18 H18B 0.9800 . ?
C18 H18C 0.9800 . ?
C19 C21 0.539(5) . ?
C20 C22 0.559(5) . ?
C23 H23A 0.9800 . ?
C23 H23B 0.9800 . ?
C23 H23C 0.9800 . ?
C24 H24A 0.9800 . ?
C24 H24B 0.9800 . ?
C24 H24C 0.9800 . ?
C25 H25A 0.9800 . ?
C25 H25B 0.9800 . ?
C25 H25C 0.9800 . ?
C26 H26A 0.9800 . ?
C26 H26B 0.9800 . ?
C26 H26C 0.9800 . ?
C27 H27A 0.9800 . ?
C27 H27B 0.9800 . ?
C27 H27C 0.9800 . ?
C28 H28A 0.9800 . ?
C28 H28B 0.9800 . ?
C28 H28C 0.9800 . ?
C29 H29A 0.9800 . ?
C29 H29B 0.9800 . ?
C29 H29C 0.9800 . ?
C30 H30A 0.9800 . ?
C30 H30B 0.9800 . ?
C30 H30C 0.9800 . ?
C31 H31A 0.9800 . ?
C31 H31B 0.9800 . ?
C31 H31C 0.9800 . ?
C32 H32A 0.9800 . ?
C32 H32B 0.9800 . ?
C32 H32C 0.9800 . ?
C33 H33A 0.9800 . ?
C33 H33B 0.9800 . ?
C33 H33C 0.9800 . ?
C34 H34A 0.9800 . ?
C34 H34B 0.9800 . ?
C34 H34C 0.9800 . ?
C35 H35A 0.9800 . ?
C35 H35B 0.9800 . ?
C35 H35C 0.9800 . ?
C36 H36A 0.9800 . ?
C36 H36B 0.9800 . ?
C36 H36C 0.9800 . ?
C37 H37A 0.9800 . ?
C37 H37B 0.9800 . ?
C37 H37C 0.9800 . ?
C38 H38A 0.9800 . ?
C38 H38B 0.9800 . ?
C38 H38C 0.9800 . ?

loop_
_geom_torsion_atom_site_label_1
_geom_torsion_atom_site_label_2
_geom_torsion_atom_site_label_3
_geom_torsion_atom_site_label_4
_geom_torsion
_geom_torsion_site_symmetry_1
_geom_torsion_site_symmetry_2
_geom_torsion_site_symmetry_3
_geom_torsion_site_symmetry_4
_geom_torsion_publ_flag
C6 C1 C2 C7 179.15(13) . . . . ?
Fe1 C1 C2 C7 -0.8(2) . . . . ?
C6 C1 C2 C3 -0.96(17) . . . . ?
Fe1 C1 C2 C3 179.04(10) . . . . ?
C1 C2 C3 C19 108.4(2) . . . . ?
C7 C2 C3 C19 -71.7(3) . . . . ?
C1 C2 C3 C22 -107.6(3) . . . . ?
C7 C2 C3 C22 72.3(3) . . . . ?
C1 C2 C3 C5 -13.9(2) . . . . ?
C7 C2 C3 C5 165.96(18) . . . . ?
C1 C2 C3 C4 13.9(3) . . . . ?
C7 C2 C3 C4 -166.2(2) . . . . ?
C1 C2 C3 C20 -129.9(2) . . . . ?
C7 C2 C3 C20 50.0(3) . . . . ?
C1 C2 C3 C21 129.7(3) . . . . ?
C7 C2 C3 C21 -50.4(3) . . . . ?
C19 C3 C4 C5 156.8(5) . . . . ?
C22 C3 C4 C5 27.4(5) . . . . ?
C2 C3 C4 C5 -91.8(5) . . . . ?
C20 C3 C4 C5 38.7(6) . . . . ?
C21 C3 C4 C5 151.3(5) . . . . ?
C19 C3 C4 C6 -131.2(4) . . . . ?
C22 C3 C4 C6 99.4(4) . . . . ?
C2 C3 C4 C6 -19.9(3) . . . . ?
C5 C3 C4 C6 72.0(5) . . . . ?
C20 C3 C4 C6 110.7(4) . . . . ?
C21 C3 C4 C6 -136.7(4) . . . . ?
C6 C4 C5 C3 -109.46(15) . . . . ?
C3 C4 C5 C6 109.46(15) . . . . ?
C19 C3 C5 C4 -25.8(6) . . . . ?
C22 C3 C5 C4 -155.2(5) . . . . ?
C2 C3 C5 C4 93.3(4) . . . . ?
C20 C3 C5 C4 -150.9(5) . . . . ?
C21 C3 C5 C4 -37.9(6) . . . . ?
C19 C3 C5 C6 -97.4(3) . . . . ?
C22 C3 C5 C6 133.3(3) . . . . ?
C2 C3 C5 C6 21.8(2) . . . . ?
C4 C3 C5 C6 -71.6(4) . . . . ?
C20 C3 C5 C6 137.6(3) . . . . ?
C21 C3 C5 C6 -109.4(4) . . . . ?
C2 C1 C6 C23 -117.77(15) . . . . ?
Fe1 C1 C6 C23 62.24(16) . . . . ?
C2 C1 C6 C24 122.06(14) . . . . ?
Fe1 C1 C6 C24 -57.94(16) . . . . ?
C2 C1 C6 C4 -12.5(3) . . . . ?
Fe1 C1 C6 C4 167.5(2) . . . . ?
C2 C1 C6 C5 15.3(2) . . . . ?
Fe1 C1 C6 C5 -164.71(17) . . . . ?
C5 C4 C6 C23 -156.2(4) . . . . ?
C3 C4 C6 C23 132.8(3) . . . . ?
C5 C4 C6 C24 -35.5(5) . . . . ?
C3 C4 C6 C24 -106.5(3) . . . . ?
C5 C4 C6 C1 91.5(5) . . . . ?
C3 C4 C6 C1 20.5(4) . . . . ?
C3 C4 C6 C5 -71.0(5) . . . . ?
C4 C5 C6 C23 28.5(5) . . . . ?
C3 C5 C6 C23 100.6(2) . . . . ?
C4 C5 C6 C24 150.4(4) . . . . ?
C3 C5 C6 C24 -137.5(2) . . . . ?
C4 C5 C6 C1 -95.6(5) . . . . ?
C3 C5 C6 C1 -23.4(3) . . . . ?
C3 C5 C6 C4 72.1(4) . . . . ?
C1 C2 C7 C8 -91.59(17) . . . . ?
C3 C2 C7 C8 88.52(15) . . . . ?
C1 C2 C7 C12 90.27(17) . . . . ?
C3 C2 C7 C12 -89.61(15) . . . . ?
C12 C7 C8 C9 4.3(2) . . . . ?
C2 C7 C8 C9 -173.78(12) . . . . ?
C12 C7 C8 C13 -171.38(13) . . . . ?
C2 C7 C8 C13 10.6(2) . . . . ?
C7 C8 C9 C10 -0.6(2) . . . . ?
C13 C8 C9 C10 175.30(14) . . . . ?
C8 C9 C10 C11 -2.5(2) . . . . ?
C9 C10 C11 C12 2.1(2) . . . . ?
C10 C11 C12 C7 1.4(2) . . . . ?
C10 C11 C12 C16 -174.07(13) . . . . ?
C8 C7 C12 C11 -4.7(2) . . . . ?
C2 C7 C12 C11 173.36(12) . . . . ?
C8 C7 C12 C16 170.64(13) . . . . ?
C2 C7 C12 C16 -11.29(19) . . . . ?
C9 C8 C13 C15 53.01(18) . . . . ?
C7 C8 C13 C15 -131.39(15) . . . . ?
C9 C8 C13 C14 -69.30(17) . . . . ?
C7 C8 C13 C14 106.30(16) . . . . ?
C11 C12 C16 C18 -50.11(18) . . . . ?
C7 C12 C16 C18 134.63(14) . . . . ?
C11 C12 C16 C17 72.77(16) . . . . ?
C7 C12 C16 C17 -102.49(15) . . . . ?
C22 C3 C19 C21 -44.3(15) . . . . ?
C2 C3 C19 C21 93.7(13) . . . . ?
C5 C3 C19 C21 -153.2(13) . . . . ?
C4 C3 C19 C21 -164.7(13) . . . . ?
C20 C3 C19 C21 -28.0(14) . . . . ?
C19 C3 C20 C22 -140.2(11) . . . . ?
C2 C3 C20 C22 97.5(11) . . . . ?
C5 C3 C20 C22 -12.1(12) . . . . ?
C4 C3 C20 C22 -30.0(13) . . . . ?
C21 C3 C20 C22 -149.4(12) . . . . ?
C22 C3 C21 C19 142.6(13) . . . . ?
C2 C3 C21 C19 -94.0(13) . . . . ?
C5 C3 C21 C19 33.7(15) . . . . ?
C4 C3 C21 C19 16.2(14) . . . . ?
C20 C3 C21 C19 153.8(13) . . . . ?
C19 C3 C22 C20 47.4(13) . . . . ?
C2 C3 C22 C20 -90.4(11) . . . . ?
C5 C3 C22 C20 168.6(11) . . . . ?
C4 C3 C22 C20 156.4(11) . . . . ?
C21 C3 C22 C20 32.7(12) . . . . ?
